data_7706130
loop_
_publ_author_name
'Ghaderian, Abolfazl'
'Franke, Alicja'
'Gil-Sepulcre, Marcos'
'Benet-Buchholz, Jordi'
'Llobet, Antoni'
'Ivanovi\'c-Burmazovi\'c, Ivana'
'Gimbert-Suri\~nach, Carolina'

_publ_section_title
;
 A broad view on the complexity involved in water oxidation catalysis
 based on Ru-bpn complexes.
;
_journal_issue 47
_journal_name_full 'Dalton transactions (Cambridge, England : 2003)'
_journal_page_first 17375
_journal_page_last 17387
_journal_paper_doi 10.1039/d0dt03548c
_journal_volume 49
_journal_year 2020
_chemical_formula_sum 'C33.6 H27.8 F6 N5 O7.8 Ru S2'
_chemical_formula_weight 905.60
_space_group_crystal_system monoclinic
_space_group_IT_number 15
_space_group_name_Hall '-C 2yc'
_space_group_name_H-M_alt 'C 1 2/c 1'
_atom_sites_solution_hydrogens mixed
_audit_creation_method SHELXL-2018/3
_audit_update_record
;
2020-07-21 deposited with the CCDC.	2020-11-03 downloaded from the CCDC.
;
_cell_angle_alpha 90
_cell_angle_beta 93.5948(19)
_cell_angle_gamma 90
_cell_formula_units_Z 8
_cell_length_a 23.8599(17)
_cell_length_b 13.0679(9)
_cell_length_c 26.5063(18)
_cell_measurement_reflns_used 9868
_cell_measurement_temperature 100(2)
_cell_measurement_theta_max 29.16
_cell_measurement_theta_min 2.32
_cell_volume 8248.4(10)
_computing_cell_refinement 'Bruker APEX2 v2014.9-0'
_computing_data_collection 'Bruker APEX2 v2014.9-0'
_computing_data_reduction 'Bruker APEX2 v2014.9-0'
_computing_molecular_graphics
;
 SHELXle: C.B. Huebschle, G.M. Sheldrick & B. Dittrich
 J.Appl.Cryst. (2011) 44, 1281-1284.
;
_computing_publication_material 'XCIF, SHELXL-2014/7 (Sheldrick, 2014)'
_computing_structure_refinement 'SHELXL-2014/7 (Sheldrick, 2014)'
_computing_structure_solution 'SHELXT V2014/4 (Sheldrick 2014)'
_diffrn_ambient_temperature 100(2)
_diffrn_detector_area_resol_mean 512
_diffrn_detector_type '4K CCD area detector APEX II'
_diffrn_measured_fraction_theta_full 0.999
_diffrn_measured_fraction_theta_max 0.996
_diffrn_measurement_device_type 'APEX DUO Kappa 4-axis goniometer'
_diffrn_measurement_method
;
 Fullsphere data collection, phi and omega scans
;
_diffrn_radiation_monochromator 'Quazar MX Multilayer Optics'
_diffrn_radiation_type MoK\a
_diffrn_radiation_wavelength 0.71073
_diffrn_reflns_av_R_equivalents 0.0570
_diffrn_reflns_av_unetI/netI 0.0369
_diffrn_reflns_Laue_measured_fraction_full 0.999
_diffrn_reflns_Laue_measured_fraction_max 0.996
_diffrn_reflns_limit_h_max 31
_diffrn_reflns_limit_h_min -31
_diffrn_reflns_limit_k_max 14
_diffrn_reflns_limit_k_min -17
_diffrn_reflns_limit_l_max 33
_diffrn_reflns_limit_l_min -34
_diffrn_reflns_number 64035
_diffrn_reflns_point_group_measured_fraction_full 0.999
_diffrn_reflns_point_group_measured_fraction_max 0.996
_diffrn_reflns_theta_full 25.242
_diffrn_reflns_theta_max 27.922
_diffrn_reflns_theta_min 1.710
_diffrn_source 'Microfocus source E025 IuS'
_diffrn_source_current 0.6
_diffrn_source_power 50
_diffrn_source_size '0.2 mm x 0.2 mm fine focus'
_diffrn_source_type 'Bruker APEX DUO'
_exptl_absorpt_coefficient_mu 0.559
_exptl_absorpt_correction_T_max 0.7456
_exptl_absorpt_correction_T_min 0.4689
_exptl_absorpt_correction_type multi-scan
_exptl_absorpt_process_details SADABS-2014/4
_exptl_crystal_colour red
_exptl_crystal_density_diffrn 1.458
_exptl_crystal_description block
_exptl_crystal_F_000 3654
_exptl_crystal_size_max 0.100
_exptl_crystal_size_mid 0.050
_exptl_crystal_size_min 0.010
_refine_diff_density_max 1.345
_refine_diff_density_min -0.784
_refine_diff_density_rms 0.141
_refine_ls_extinction_method none
_refine_ls_goodness_of_fit_ref 1.082
_refine_ls_hydrogen_treatment constr
_refine_ls_matrix_type full
_refine_ls_number_parameters 912
_refine_ls_number_reflns 9835
_refine_ls_number_restraints 2080
_refine_ls_restrained_S_all 1.089
_refine_ls_R_factor_all 0.0962
_refine_ls_R_factor_gt 0.0735
_refine_ls_shift/su_max 0.001
_refine_ls_shift/su_mean 0.000
_refine_ls_structure_factor_coef Fsqd
_refine_ls_weighting_details 'w=1/[\s^2^(Fo^2^)+(0.1237P)^2^+39.0072P] where P=(Fo^2^+2Fc^2^)/3'
_refine_ls_weighting_scheme calc
_refine_ls_wR_factor_gt 0.2088
_refine_ls_wR_factor_ref 0.2302
_reflns_Friedel_coverage 0.000
_reflns_number_gt 7326
_reflns_number_total 9835
_reflns_threshold_expression 'I > 2\s(I)'
_cod_data_source_file d0dt03548c2.cif
_cod_data_source_block mo_Abi914_0m
_cod_original_sg_symbol_H-M 'C 2/c'
_cod_original_formula_sum 'C33.60 H27.80 F6 N5 O7.80 Ru S2'
_cod_database_code 7706130
_shelx_shelxl_version_number 2018/3
_shelx_space_group_comment
;
The symmetry employed for this shelxl refinement is uniquely defined
by the following loop, which should always be used as a source of
symmetry information in preference to the above space-group names.
They are only intended as comments.
;
_shelx_estimated_absorpt_t_min 0.946
_shelx_estimated_absorpt_t_max 0.994

loop_
_space_group_symop_operation_xyz
'x, y, z'
'-x, y, -z+1/2'
'x+1/2, y+1/2, z'
'-x+1/2, y+1/2, -z+1/2'
'-x, -y, -z'
'x, -y, z-1/2'
'-x+1/2, -y+1/2, -z'
'x+1/2, -y+1/2, z-1/2'

loop_
_atom_site_label
_atom_site_type_symbol
_atom_site_fract_x
_atom_site_fract_y
_atom_site_fract_z
_atom_site_U_iso_or_equiv
_atom_site_adp_type
_atom_site_occupancy
_atom_site_site_symmetry_order
_atom_site_calc_flag
_atom_site_refinement_flags_posn
_atom_site_refinement_flags_adp
_atom_site_refinement_flags_occupancy
_atom_site_disorder_assembly
_atom_site_disorder_group
Ru1 Ru 0.31123(2) 0.87050(3) 0.37188(2) 0.04034(16) Uani 1 1 d . . . . .
O1 O 0.22301(16) 0.8652(2) 0.37078(14) 0.0464(8) Uani 1 1 d . . . . .
H1OH H 0.198019 0.847080 0.349231 0.070 Uiso 1 1 d R U . . .
H2OH H 0.199786 0.922560 0.377921 0.070 Uiso 1 1 d R U . . .
N1 N 0.3171(10) 1.0197(11) 0.4085(5) 0.041(2) Uani 0.31(2) 1 d D U P A 1
N2 N 0.3249(10) 0.8332(10) 0.4440(6) 0.042(2) Uani 0.31(2) 1 d D U P A 1
C1 C 0.3119(11) 1.1146(12) 0.3890(6) 0.044(2) Uani 0.31(2) 1 d D U P A 1
H1 H 0.307121 1.123720 0.353419 0.052 Uiso 0.31(2) 1 calc R U P A 1
C2 C 0.3138(11) 1.2020(12) 0.4217(6) 0.049(2) Uani 0.31(2) 1 d D U P A 1
H2 H 0.311342 1.268811 0.407667 0.059 Uiso 0.31(2) 1 calc R U P A 1
C3 C 0.3188(11) 1.1902(10) 0.4722(6) 0.050(2) Uani 0.31(2) 1 d D U P A 1
H3 H 0.320151 1.248642 0.493496 0.061 Uiso 0.31(2) 1 calc R U P A 1
C4 C 0.3194(8) 1.0082(9) 0.4604(4) 0.043(2) Uani 0.31(2) 1 d DG U P A 1
C5 C 0.3223(9) 1.0901(8) 0.4939(5) 0.050(2) Uani 0.31(2) 1 d DG U P A 1
C6 C 0.3276(10) 1.0723(9) 0.5457(4) 0.051(2) Uani 0.31(2) 1 d DG U P A 1
H6 H 0.329647 1.128208 0.568626 0.062 Uiso 0.31(2) 1 calc R U P A 1
C7 C 0.3300(9) 0.9725(10) 0.5639(4) 0.053(2) Uani 0.31(2) 1 d DG U P A 1
H7 H 0.333671 0.960310 0.599325 0.063 Uiso 0.31(2) 1 calc R U P A 1
C8 C 0.3271(9) 0.8906(9) 0.5304(5) 0.049(2) Uani 0.31(2) 1 d DG U P A 1
C9 C 0.3218(9) 0.9085(8) 0.4786(4) 0.043(2) Uani 0.31(2) 1 d DG U P A 1
C10 C 0.3321(11) 0.7837(11) 0.5449(6) 0.051(2) Uani 0.31(2) 1 d D U P A 1
H10 H 0.336395 0.766077 0.579709 0.061 Uiso 0.31(2) 1 calc R U P A 1
C11 C 0.3307(11) 0.7095(11) 0.5099(7) 0.048(2) Uani 0.31(2) 1 d D U P A 1
H11 H 0.332288 0.639944 0.520337 0.057 Uiso 0.31(2) 1 calc R U P A 1
C12 C 0.3270(12) 0.7332(11) 0.4575(7) 0.045(2) Uani 0.31(2) 1 d D U P A 1
N1' N 0.3046(4) 1.0233(5) 0.4033(3) 0.0390(16) Uani 0.69(2) 1 d D U P A 2
N2' N 0.3124(4) 0.8401(5) 0.4431(3) 0.0397(16) Uani 0.69(2) 1 d D U P A 2
C1' C 0.3000(5) 1.1174(6) 0.3827(3) 0.0449(18) Uani 0.69(2) 1 d D U P A 2
H1' H 0.297554 1.124738 0.346999 0.054 Uiso 0.69(2) 1 calc R U P A 2
C2' C 0.2988(5) 1.2065(6) 0.4140(4) 0.0489(18) Uani 0.69(2) 1 d D U P A 2
H2' H 0.295134 1.272104 0.398672 0.059 Uiso 0.69(2) 1 calc R U P A 2
C3' C 0.3028(5) 1.1989(6) 0.4648(4) 0.0520(18) Uani 0.69(2) 1 d D U P A 2
H3' H 0.302974 1.258669 0.485151 0.062 Uiso 0.69(2) 1 calc R U P A 2
C4' C 0.3076(4) 1.0165(5) 0.4551(3) 0.0410(14) Uani 0.69(2) 1 d D U P A 2
C5' C 0.3067(5) 1.1004(6) 0.4875(3) 0.0472(15) Uani 0.69(2) 1 d D U P A 2
C6' C 0.3082(5) 1.0827(6) 0.5405(3) 0.0535(17) Uani 0.69(2) 1 d D U P A 2
H6' H 0.307656 1.139781 0.562644 0.064 Uiso 0.69(2) 1 calc R U P A 2
C7' C 0.3105(5) 0.9858(6) 0.5607(3) 0.0533(17) Uani 0.69(2) 1 d D U P A 2
H7'A H 0.309904 0.976553 0.596250 0.064 Uiso 0.69(2) 1 calc R U P A 2
C8' C 0.3136(5) 0.9004(6) 0.5286(3) 0.0497(16) Uani 0.69(2) 1 d D U P A 2
C9' C 0.3117(4) 0.9181(6) 0.4766(3) 0.0434(15) Uani 0.69(2) 1 d D U P A 2
C10' C 0.3168(5) 0.7948(7) 0.5445(3) 0.0506(18) Uani 0.69(2) 1 d D U P A 2
H10' H 0.318649 0.778702 0.579476 0.061 Uiso 0.69(2) 1 calc R U P A 2
C11' C 0.3173(5) 0.7188(7) 0.5102(4) 0.0531(19) Uani 0.69(2) 1 d D U P A 2
H11' H 0.319138 0.649640 0.521342 0.064 Uiso 0.69(2) 1 calc R U P A 2
C12' C 0.3151(5) 0.7409(6) 0.4577(3) 0.0458(18) Uani 0.69(2) 1 d D U P A 2
N3 N 0.31588(19) 0.7227(3) 0.36988(15) 0.0465(10) Uani 1 1 d . . . . .
N4 N 0.30687(17) 0.8446(3) 0.29095(15) 0.0419(9) Uani 1 1 d . . . . .
C13 C 0.3196(3) 0.6701(4) 0.4139(2) 0.0540(13) Uani 1 1 d . . . . .
C14 C 0.3251(3) 0.5619(5) 0.4124(3) 0.0730(19) Uani 1 1 d . . . . .
H14 H 0.327189 0.522627 0.442614 0.088 Uiso 1 1 calc R U . . .
C15 C 0.3272(3) 0.5156(5) 0.3656(3) 0.0707(18) Uani 1 1 d . . . . .
H15 H 0.331757 0.443391 0.364446 0.085 Uiso 1 1 calc R U . . .
C16 C 0.3231(3) 0.5691(4) 0.3205(3) 0.0601(15) Uani 1 1 d . . . . .
C17 C 0.3172(2) 0.6747(4) 0.3246(2) 0.0491(12) Uani 1 1 d . . . . .
C18 C 0.3250(3) 0.5293(5) 0.2708(3) 0.0690(18) Uani 1 1 d . . . . .
H18 H 0.329612 0.457676 0.266359 0.083 Uiso 1 1 calc R U . . .
C19 C 0.3203(3) 0.5902(5) 0.2295(3) 0.0680(17) Uani 1 1 d . . . . .
H19 H 0.321840 0.560027 0.197027 0.082 Uiso 1 1 calc R U . . .
C20 C 0.3131(2) 0.7004(5) 0.2332(2) 0.0570(14) Uani 1 1 d . . . . .
C21 C 0.3122(2) 0.7416(4) 0.28198(19) 0.0460(11) Uani 1 1 d . . . . .
C22 C 0.3074(3) 0.7685(5) 0.1926(2) 0.0614(15) Uani 1 1 d . . . . .
H22 H 0.308161 0.743944 0.158956 0.074 Uiso 1 1 calc R U . . .
C23 C 0.3007(3) 0.8683(5) 0.2012(2) 0.0609(15) Uani 1 1 d . . . . .
H23 H 0.294977 0.914107 0.173535 0.073 Uiso 1 1 calc R U . . .
C24 C 0.3020(2) 0.9066(4) 0.25148(19) 0.0474(11) Uani 1 1 d . . . . .
H24 H 0.299441 0.978287 0.256838 0.057 Uiso 1 1 calc R U . . .
N5 N 0.39696(19) 0.8846(3) 0.36875(16) 0.0438(9) Uani 1 1 d . U . . .
C25 C 0.4164(6) 0.9544(10) 0.3366(4) 0.051(2) Uani 0.638(11) 1 d . U P B 1
H25 H 0.390443 1.000646 0.320189 0.061 Uiso 0.638(11) 1 calc R U P B 1
C26 C 0.4732(4) 0.9614(8) 0.3264(4) 0.0566(18) Uani 0.638(11) 1 d . U P B 1
H26 H 0.485127 1.011655 0.303497 0.068 Uiso 0.638(11) 1 calc R U P B 1
C27 C 0.5114(5) 0.8959(9) 0.3495(5) 0.0611(18) Uani 0.638(11) 1 d . U P B 1
C28 C 0.4927(6) 0.8255(11) 0.3816(5) 0.059(2) Uani 0.638(11) 1 d . U P B 1
H28 H 0.518304 0.778528 0.397830 0.071 Uiso 0.638(11) 1 calc R U P B 1
C29 C 0.4375(6) 0.8214(17) 0.3907(8) 0.051(2) Uani 0.638(11) 1 d . U P B 1
H29 H 0.426040 0.771317 0.413878 0.061 Uiso 0.638(11) 1 calc R U P B 1
C30 C 0.5726(5) 0.8982(11) 0.3362(6) 0.084(3) Uani 0.638(11) 1 d . U P B 1
H30A H 0.594515 0.850235 0.357915 0.126 Uiso 0.638(11) 1 calc R U P B 1
H30B H 0.587636 0.967516 0.341287 0.126 Uiso 0.638(11) 1 calc R U P B 1
H30C H 0.575100 0.878427 0.300714 0.126 Uiso 0.638(11) 1 calc R U P B 1
C25' C 0.4165(12) 0.9701(19) 0.3484(8) 0.051(3) Uani 0.362(11) 1 d . U P B 2
H25' H 0.390693 1.018128 0.333264 0.062 Uiso 0.362(11) 1 calc R U P B 2
C26' C 0.4725(8) 0.9895(15) 0.3488(8) 0.056(2) Uani 0.362(11) 1 d . U P B 2
H26' H 0.486284 1.048979 0.333164 0.068 Uiso 0.362(11) 1 calc R U P B 2
C27' C 0.5086(8) 0.9198(15) 0.3729(8) 0.060(2) Uani 0.362(11) 1 d . U P B 2
C28' C 0.4878(10) 0.8368(19) 0.3953(8) 0.055(2) Uani 0.362(11) 1 d . U P B 2
H28' H 0.512037 0.788572 0.412320 0.066 Uiso 0.362(11) 1 calc R U P B 2
C29' C 0.4276(11) 0.823(3) 0.3925(15) 0.051(3) Uani 0.362(11) 1 d . U P B 2
H29' H 0.411677 0.766506 0.409045 0.061 Uiso 0.362(11) 1 calc R U P B 2
C30' C 0.5738(8) 0.9390(19) 0.3785(9) 0.081(4) Uani 0.362(11) 1 d . U P B 2
H30D H 0.589696 0.930289 0.345565 0.121 Uiso 0.362(11) 1 calc R U P B 2
H30E H 0.591242 0.889961 0.402644 0.121 Uiso 0.362(11) 1 calc R U P B 2
H30F H 0.581078 1.008819 0.390755 0.121 Uiso 0.362(11) 1 calc R U P B 2
S1B S 0.34097(8) 0.19532(13) 0.22323(7) 0.0491(5) Uani 0.821(4) 1 d D U P C 1
O1B O 0.3229(2) 0.2966(3) 0.21686(18) 0.0601(13) Uani 0.821(4) 1 d D U P C 1
O2B O 0.3262(4) 0.1264(4) 0.1811(3) 0.084(2) Uani 0.821(4) 1 d D U P C 1
O3B O 0.3364(3) 0.1489(5) 0.2713(2) 0.0830(17) Uani 0.821(4) 1 d D U P C 1
C1B C 0.4154(3) 0.2078(7) 0.2195(3) 0.0953(19) Uani 0.821(4) 1 d D U P C 1
F1B F 0.4364(3) 0.2753(6) 0.2521(3) 0.133(2) Uani 0.821(4) 1 d D U P C 1
F2B F 0.4388(4) 0.1175(5) 0.2280(3) 0.141(3) Uani 0.821(4) 1 d D U P C 1
F3B F 0.4263(3) 0.2367(7) 0.1730(3) 0.143(2) Uani 0.821(4) 1 d D U P C 1
S1B' S 0.3618(6) 0.1876(11) 0.2057(5) 0.089(2) Uani 0.179(4) 1 d D U P C 2
O1B' O 0.3489(11) 0.235(2) 0.2533(7) 0.076(3) Uani 0.179(4) 1 d D U P C 2
O2B' O 0.3129(11) 0.145(3) 0.1780(11) 0.086(5) Uani 0.179(4) 1 d D U P C 2
O3B' O 0.3831(12) 0.125(2) 0.2474(9) 0.086(3) Uani 0.179(4) 1 d D U P C 2
C1B' C 0.4379(7) 0.200(2) 0.2029(10) 0.107(3) Uani 0.179(4) 1 d D U P C 2
F1B' F 0.4434(13) 0.3001(18) 0.2077(13) 0.118(4) Uani 0.179(4) 1 d D U P C 2
F2B' F 0.4633(14) 0.157(2) 0.2432(10) 0.119(4) Uani 0.179(4) 1 d D U P C 2
F3B' F 0.4616(14) 0.169(2) 0.1622(10) 0.128(5) Uani 0.179(4) 1 d D U P C 2
S1A S 0.3602(6) 0.4126(10) 0.5693(5) 0.0637(19) Uani 0.351(6) 1 d D U P D 1
O1A O 0.3468(8) 0.4374(13) 0.5172(4) 0.080(3) Uani 0.351(6) 1 d D U P D 1
O2A O 0.3576(7) 0.4943(10) 0.6039(5) 0.067(2) Uani 0.351(6) 1 d D U P D 1
O3A O 0.3699(11) 0.3123(11) 0.5886(7) 0.067(4) Uani 0.351(6) 1 d D U P D 1
C1A C 0.4284(6) 0.4687(11) 0.5855(6) 0.090(2) Uani 0.351(6) 1 d D U P D 1
F1A F 0.4263(7) 0.5677(9) 0.5794(6) 0.122(4) Uani 0.351(6) 1 d D U P D 1
F2A F 0.4465(8) 0.4463(13) 0.6318(5) 0.138(4) Uani 0.351(6) 1 d D U P D 1
F3A F 0.4619(9) 0.4268(15) 0.5533(7) 0.126(4) Uani 0.351(6) 1 d D U P D 1
S1A' S 0.3548(3) 0.4155(5) 0.5665(2) 0.0606(11) Uani 0.649(6) 1 d D U P D 2
O1A' O 0.3176(4) 0.4372(6) 0.5210(2) 0.0703(19) Uani 0.649(6) 1 d D U P D 2
O2A' O 0.3319(5) 0.4648(7) 0.6101(3) 0.101(3) Uani 0.649(6) 1 d D U P D 2
O3A' O 0.3598(6) 0.3064(6) 0.5757(4) 0.066(2) Uani 0.649(6) 1 d D U P D 2
C1A' C 0.4232(4) 0.4393(7) 0.5405(4) 0.092(2) Uani 0.649(6) 1 d D U P D 2
F1A' F 0.4285(4) 0.5354(5) 0.5246(4) 0.123(3) Uani 0.649(6) 1 d D U P D 2
F2A' F 0.4653(4) 0.4231(9) 0.5762(4) 0.128(3) Uani 0.649(6) 1 d D U P D 2
F3A' F 0.4314(5) 0.3801(7) 0.5010(4) 0.146(3) Uani 0.649(6) 1 d D U P D 2
O1S O 0.512(2) 0.025(3) 0.4939(18) 0.125(6) Uani 0.2 1 d D U P E -1
C1S C 0.4758(17) 0.104(4) 0.472(3) 0.128(6) Uani 0.2 1 d D U P E -1
H1SA H 0.449227 0.123108 0.498053 0.154 Uiso 0.2 1 calc R U P E -1
H1SB H 0.453344 0.073778 0.443497 0.154 Uiso 0.2 1 calc R U P E -1
C2S C 0.502(2) 0.203(3) 0.454(2) 0.131(7) Uani 0.2 1 d D U P E -1
H2SA H 0.472899 0.249355 0.440280 0.197 Uiso 0.2 1 calc R U P E -1
H2SB H 0.523722 0.236485 0.482139 0.197 Uiso 0.2 1 calc R U P E -1
H2SC H 0.527861 0.186893 0.427294 0.197 Uiso 0.2 1 calc R U P E -1
C3S C 0.4939(17) -0.062(4) 0.522(2) 0.120(7) Uani 0.2 1 d D U P E -1
H3SA H 0.471661 -0.107034 0.498477 0.144 Uiso 0.2 1 calc R U P E -1
H3SB H 0.468389 -0.037016 0.547432 0.144 Uiso 0.2 1 calc R U P E -1
C4S C 0.540(2) -0.127(4) 0.550(2) 0.111(9) Uani 0.2 1 d D U P E -1
H4SA H 0.522480 -0.183666 0.567399 0.167 Uiso 0.2 1 calc R U P E -1
H4SB H 0.564948 -0.154947 0.525196 0.167 Uiso 0.2 1 calc R U P E -1
H4SC H 0.561662 -0.084637 0.574356 0.167 Uiso 0.2 1 calc R U P E -1
O1S' O 0.4994(17) 0.133(3) 0.4614(17) 0.131(6) Uani 0.2 1 d D U P F -2
C1S' C 0.4509(16) 0.171(5) 0.433(2) 0.131(6) Uani 0.2 1 d D U P F -2
H1SX H 0.423589 0.191841 0.457849 0.157 Uiso 0.2 1 calc R U P F -2
H1SY H 0.433972 0.112118 0.414107 0.157 Uiso 0.2 1 calc R U P F -2
C2S' C 0.455(2) 0.260(4) 0.395(2) 0.135(8) Uani 0.2 1 d D U P F -2
H2SX H 0.418079 0.274921 0.379608 0.202 Uiso 0.2 1 calc R U P F -2
H2SY H 0.470202 0.320387 0.413371 0.202 Uiso 0.2 1 calc R U P F -2
H2SZ H 0.480655 0.240129 0.369336 0.202 Uiso 0.2 1 calc R U P F -2
C3S' C 0.4608(17) 0.067(4) 0.484(3) 0.129(6) Uani 0.2 1 d D U P F -2
H3SX H 0.428767 0.055754 0.459488 0.154 Uiso 0.2 1 calc R U P F -2
H3SY H 0.445984 0.104962 0.513140 0.154 Uiso 0.2 1 calc R U P F -2
C4S' C 0.481(3) -0.038(3) 0.504227 0.123(7) Uani 0.2 1 d D U P F -2
H4SX H 0.449332 -0.073659 0.518802 0.184 Uiso 0.2 1 calc R U P F -2
H4SY H 0.493986 -0.078595 0.476267 0.184 Uiso 0.2 1 calc R U P F -2
H4SZ H 0.511304 -0.029101 0.530233 0.184 Uiso 0.2 1 calc R U P F -2
O1W O 0.5201(12) 0.354(2) 0.7226(13) 0.062(7) Uani 0.15 1 d . U P G 1
H1WA H 0.521901 0.419153 0.711821 0.093 Uiso 0.15 1 d R U P G 1
H1WB H 0.548096 0.327341 0.707619 0.093 Uiso 0.15 1 d R U P G 1
O1W' O 0.5576(12) 0.295(2) 0.7221(11) 0.064(7) Uani 0.15 1 d . U P H 2
H1WC H 0.565420 0.358586 0.697752 0.096 Uiso 0.15 1 d R U P H 2
H1WD H 0.527578 0.319073 0.735565 0.096 Uiso 0.15 1 d R U P H 2
O1W" O 0.527(2) 0.310(4) 0.751(2) 0.074(12) Uani 0.1 1 d . U P I 3
H1WT H 0.538456 0.231996 0.761077 0.110 Uiso 0.1 1 d R U P I 3
H1WZ H 0.488364 0.317472 0.759749 0.110 Uiso 0.1 1 d R U P I 3

loop_
_atom_site_aniso_label
_atom_site_aniso_U_11
_atom_site_aniso_U_22
_atom_site_aniso_U_33
_atom_site_aniso_U_23
_atom_site_aniso_U_13
_atom_site_aniso_U_12
Ru1 0.0605(3) 0.0288(2) 0.0325(2) 0.00082(14) 0.00879(16) -0.00400(16)
O1 0.056(2) 0.0373(18) 0.0467(19) -0.0003(14) 0.0109(16) -0.0040(15)
N1 0.043(4) 0.039(3) 0.042(3) -0.002(3) 0.001(3) 0.000(3)
N2 0.044(4) 0.042(3) 0.039(3) 0.004(3) 0.005(3) -0.001(3)
C1 0.047(4) 0.039(3) 0.045(3) 0.000(3) -0.001(3) -0.002(3)
C2 0.051(4) 0.044(3) 0.053(4) -0.002(3) -0.001(3) 0.002(3)
C3 0.051(4) 0.049(3) 0.051(3) -0.005(3) -0.001(3) 0.003(3)
C4 0.043(4) 0.045(3) 0.041(3) -0.003(3) 0.006(3) 0.000(3)
C5 0.052(4) 0.050(3) 0.049(3) -0.005(3) 0.004(3) 0.002(3)
C6 0.052(4) 0.055(3) 0.047(3) -0.004(3) 0.000(3) 0.005(3)
C7 0.053(4) 0.058(3) 0.047(3) -0.001(3) 0.004(3) 0.002(3)
C8 0.050(4) 0.053(3) 0.043(3) 0.000(3) 0.006(3) 0.002(3)
C9 0.045(4) 0.046(3) 0.040(3) 0.001(3) 0.006(3) 0.001(3)
C10 0.051(4) 0.054(3) 0.047(3) 0.006(3) 0.004(3) 0.001(3)
C11 0.048(4) 0.049(3) 0.047(3) 0.008(3) 0.008(3) 0.006(3)
C12 0.046(4) 0.045(3) 0.045(3) 0.008(3) 0.008(3) 0.001(3)
N1' 0.042(3) 0.036(2) 0.040(2) -0.001(2) 0.002(2) -0.001(2)
N2' 0.043(3) 0.039(2) 0.038(2) 0.005(2) 0.008(2) -0.001(2)
C1' 0.047(4) 0.037(3) 0.050(3) 0.000(2) -0.002(3) -0.001(2)
C2' 0.051(3) 0.041(3) 0.054(3) -0.002(2) -0.004(3) 0.000(3)
C3' 0.056(3) 0.047(3) 0.053(3) -0.008(2) -0.002(3) 0.007(3)
C4' 0.042(3) 0.042(2) 0.039(2) -0.004(2) 0.004(2) -0.001(2)
C5' 0.049(3) 0.046(2) 0.046(2) -0.006(2) 0.002(2) 0.005(2)
C6' 0.056(3) 0.057(3) 0.047(3) -0.010(2) 0.003(3) 0.002(3)
C7' 0.057(3) 0.060(3) 0.043(3) -0.004(2) 0.007(3) 0.007(3)
C8' 0.052(3) 0.055(3) 0.043(2) -0.001(2) 0.008(2) -0.001(2)
C9' 0.046(3) 0.047(2) 0.038(2) -0.001(2) 0.007(2) -0.001(2)
C10' 0.051(4) 0.057(3) 0.045(3) 0.008(2) 0.009(3) 0.000(3)
C11' 0.056(4) 0.054(3) 0.050(3) 0.011(2) 0.007(3) 0.000(3)
C12' 0.049(4) 0.044(3) 0.046(3) 0.009(2) 0.008(3) -0.002(3)
N3 0.061(3) 0.035(2) 0.044(2) 0.0024(17) 0.0099(19) -0.0039(18)
N4 0.047(2) 0.041(2) 0.038(2) -0.0044(17) 0.0040(17) -0.0009(17)
C13 0.068(4) 0.037(3) 0.058(3) 0.010(2) 0.011(3) -0.004(2)
C14 0.101(5) 0.039(3) 0.080(5) 0.015(3) 0.014(4) -0.006(3)
C15 0.087(5) 0.031(3) 0.095(5) -0.001(3) 0.014(4) 0.002(3)
C16 0.073(4) 0.036(3) 0.071(4) -0.011(3) 0.003(3) -0.002(3)
C17 0.060(3) 0.035(2) 0.054(3) -0.006(2) 0.007(2) 0.002(2)
C18 0.076(4) 0.042(3) 0.090(5) -0.027(3) 0.011(4) -0.002(3)
C19 0.074(4) 0.063(4) 0.067(4) -0.031(3) 0.003(3) 0.001(3)
C20 0.057(3) 0.062(4) 0.053(3) -0.023(3) 0.007(2) 0.001(3)
C21 0.048(3) 0.045(3) 0.045(3) -0.011(2) 0.004(2) -0.005(2)
C22 0.068(4) 0.075(4) 0.041(3) -0.012(3) 0.003(3) -0.001(3)
C23 0.071(4) 0.074(4) 0.037(3) -0.001(3) 0.004(2) 0.008(3)
C24 0.057(3) 0.047(3) 0.038(2) 0.002(2) 0.005(2) 0.002(2)
N5 0.054(2) 0.0392(18) 0.0380(18) 0.0030(15) 0.0017(15) -0.0029(16)
C25 0.057(3) 0.047(3) 0.048(4) 0.006(3) 0.003(3) -0.003(3)
C26 0.059(3) 0.055(3) 0.055(3) 0.003(3) 0.003(3) -0.006(3)
C27 0.060(3) 0.060(3) 0.063(3) 0.002(3) 0.003(3) -0.002(3)
C28 0.060(3) 0.056(3) 0.060(4) 0.004(3) 0.000(3) 0.004(3)
C29 0.057(4) 0.044(3) 0.051(3) 0.005(3) 0.001(3) 0.003(3)
C30 0.063(4) 0.088(6) 0.100(6) 0.010(5) 0.003(5) -0.003(5)
C25' 0.056(4) 0.048(4) 0.050(4) 0.003(3) 0.005(4) -0.003(3)
C26' 0.058(3) 0.055(4) 0.056(4) 0.002(3) 0.006(3) -0.005(3)
C27' 0.059(3) 0.060(4) 0.061(4) 0.001(3) 0.003(3) -0.002(3)
C28' 0.057(3) 0.054(4) 0.055(4) 0.001(3) 0.002(3) 0.004(3)
C29' 0.054(4) 0.048(4) 0.051(4) 0.003(3) 0.001(4) 0.001(3)
C30' 0.063(5) 0.085(7) 0.094(8) 0.009(7) 0.005(6) -0.003(6)
S1B 0.0612(10) 0.0426(8) 0.0444(9) 0.0058(7) 0.0097(7) 0.0053(7)
O1B 0.082(3) 0.045(2) 0.051(3) -0.0045(19) -0.008(2) 0.003(2)
O2B 0.109(5) 0.049(3) 0.091(4) -0.003(3) -0.016(4) 0.009(3)
O3B 0.110(4) 0.074(3) 0.065(3) 0.023(3) 0.008(3) -0.004(3)
C1B 0.088(3) 0.098(3) 0.101(3) -0.001(3) 0.011(3) 0.002(3)
F1B 0.089(4) 0.156(5) 0.152(5) -0.039(4) -0.009(4) -0.005(4)
F2B 0.112(4) 0.147(5) 0.160(5) -0.021(4) -0.010(4) 0.052(4)
F3B 0.131(5) 0.171(5) 0.134(4) -0.009(4) 0.063(4) -0.027(4)
S1B' 0.093(3) 0.084(3) 0.089(3) 0.004(3) 0.006(3) 0.000(3)
O1B' 0.079(4) 0.071(4) 0.077(4) 0.002(3) 0.001(3) -0.002(3)
O2B' 0.094(7) 0.078(8) 0.085(7) -0.002(7) 0.000(6) 0.010(7)
O3B' 0.088(4) 0.084(4) 0.086(4) 0.002(3) 0.004(3) 0.004(3)
C1B' 0.101(4) 0.110(4) 0.111(4) -0.001(4) 0.011(4) -0.001(4)
F1B' 0.111(7) 0.116(6) 0.125(8) -0.005(6) 0.005(7) -0.016(6)
F2B' 0.105(7) 0.123(7) 0.129(6) -0.007(6) -0.005(6) 0.001(7)
F3B' 0.117(7) 0.134(8) 0.134(6) -0.004(6) 0.021(6) 0.010(7)
S1A 0.075(3) 0.048(3) 0.070(3) 0.006(3) 0.018(3) 0.005(3)
O1A 0.095(7) 0.073(6) 0.072(5) 0.020(5) 0.017(5) 0.005(6)
O2A 0.074(4) 0.057(4) 0.071(4) -0.005(3) 0.014(3) -0.002(3)
O3A 0.091(7) 0.052(5) 0.057(7) 0.003(5) 0.003(6) 0.001(5)
C1A 0.090(4) 0.080(4) 0.100(4) 0.003(3) 0.010(3) -0.001(3)
F1A 0.116(7) 0.096(5) 0.153(7) 0.011(6) 0.003(6) -0.029(5)
F2A 0.132(7) 0.135(8) 0.142(6) 0.003(6) -0.042(6) 0.004(7)
F3A 0.101(6) 0.133(7) 0.146(7) 0.013(6) 0.034(6) 0.006(6)
S1A' 0.083(2) 0.0332(15) 0.0676(19) -0.0011(14) 0.0239(16) 0.0023(15)
O1A' 0.092(4) 0.057(4) 0.065(3) 0.010(3) 0.021(3) 0.000(4)
O2A' 0.140(6) 0.080(5) 0.083(4) -0.024(4) 0.006(4) 0.040(5)
O3A' 0.109(6) 0.042(3) 0.047(4) 0.005(3) -0.002(4) -0.004(3)
C1A' 0.094(3) 0.083(3) 0.101(4) 0.012(3) 0.020(3) 0.000(3)
F1A' 0.114(5) 0.101(4) 0.156(6) 0.039(4) 0.028(4) -0.016(4)
F2A' 0.094(4) 0.127(5) 0.165(6) 0.042(5) 0.022(5) 0.013(4)
F3A' 0.149(6) 0.151(6) 0.147(6) -0.012(5) 0.078(5) 0.013(5)
O1S 0.126(7) 0.126(7) 0.124(7) -0.003(4) 0.008(4) 0.000(4)
C1S 0.128(7) 0.128(7) 0.128(7) 0.000(4) 0.009(4) -0.001(4)
C2S 0.131(10) 0.129(9) 0.133(10) 0.003(7) 0.010(7) 0.000(7)
C3S 0.120(8) 0.121(7) 0.120(8) -0.003(4) 0.006(4) 0.000(4)
C4S 0.108(12) 0.114(11) 0.112(12) -0.007(8) 0.013(9) 0.003(8)
O1S' 0.132(7) 0.132(7) 0.131(7) -0.002(4) 0.009(4) -0.001(4)
C1S' 0.131(7) 0.131(7) 0.130(7) -0.001(4) 0.009(4) 0.000(4)
C2S' 0.134(11) 0.132(10) 0.139(11) 0.001(7) 0.010(8) -0.005(8)
C3S' 0.128(7) 0.129(7) 0.129(7) -0.002(4) 0.008(4) 0.000(4)
C4S' 0.122(10) 0.125(9) 0.121(10) -0.009(7) 0.008(8) -0.001(7)
O1W 0.055(10) 0.059(10) 0.073(11) -0.011(8) 0.011(8) 0.003(8)
O1W' 0.055(10) 0.067(10) 0.068(10) -0.016(8) -0.008(8) -0.004(8)
O1W" 0.073(15) 0.076(15) 0.072(15) -0.006(10) 0.004(10) 0.001(10)

loop_
_atom_type_symbol
_atom_type_description
_atom_type_scat_dispersion_real
_atom_type_scat_dispersion_imag
_atom_type_scat_source
C C 0.0033 0.0016 'International Tables Vol C Tables 4.2.6.8 and 6.1.1.4'
H H 0.0000 0.0000 'International Tables Vol C Tables 4.2.6.8 and 6.1.1.4'
N N 0.0061 0.0033 'International Tables Vol C Tables 4.2.6.8 and 6.1.1.4'
O O 0.0106 0.0060 'International Tables Vol C Tables 4.2.6.8 and 6.1.1.4'
Ru Ru -1.2594 0.8363 'International Tables Vol C Tables 4.2.6.8 and 6.1.1.4'
S S 0.1246 0.1234 'International Tables Vol C Tables 4.2.6.8 and 6.1.1.4'
F F 0.0171 0.0103 'International Tables Vol C Tables 4.2.6.8 and 6.1.1.4'

loop_
_geom_angle_atom_site_label_1
_geom_angle_atom_site_label_2
_geom_angle_atom_site_label_3
_geom_angle
_geom_angle_site_symmetry_1
_geom_angle_site_symmetry_3
_geom_angle_publ_flag
N2' Ru1 N3 79.9(2) . . ?
N3 Ru1 N2 77.0(4) . . ?
N2' Ru1 N5 96.0(3) . . ?
N3 Ru1 N5 91.70(17) . . ?
N2 Ru1 N5 87.6(7) . . ?
N2' Ru1 O1 87.7(3) . . ?
N3 Ru1 O1 91.47(16) . . ?
N2 Ru1 O1 96.3(7) . . ?
N5 Ru1 O1 175.50(15) . . ?
N2' Ru1 N4 159.0(2) . . ?
N3 Ru1 N4 79.42(17) . . ?
N2 Ru1 N4 155.8(4) . . ?
N5 Ru1 N4 87.72(16) . . ?
O1 Ru1 N4 89.72(15) . . ?
N2' Ru1 N1' 79.1(2) . . ?
N3 Ru1 N1' 158.9(2) . . ?
N5 Ru1 N1' 91.7(3) . . ?
O1 Ru1 N1' 86.5(3) . . ?
N4 Ru1 N1' 121.5(2) . . ?
N3 Ru1 N1 154.6(4) . . ?
N2 Ru1 N1 77.8(5) . . ?
N5 Ru1 N1 84.4(6) . . ?
O1 Ru1 N1 94.1(6) . . ?
N4 Ru1 N1 125.3(4) . . ?
C1 N1 C4 118.7(9) . . ?
C1 N1 Ru1 130.7(9) . . ?
C4 N1 Ru1 110.1(7) . . ?
C9 N2 C12 121.7(9) . . ?
C9 N2 Ru1 117.6(8) . . ?
C12 N2 Ru1 119.6(9) . . ?
N1 C1 C2 120.2(11) . . ?
C3 C2 C1 120.6(11) . . ?
C2 C3 C5 120.4(10) . . ?
N1 C4 C5 123.4(6) . . ?
N1 C4 C9 116.5(6) . . ?
C5 C4 C9 120.0 . . ?
C4 C5 C6 120.0 . . ?
C4 C5 C3 116.5(7) . . ?
C6 C5 C3 123.5(7) . . ?
C7 C6 C5 120.0 . . ?
C8 C7 C6 120.0 . . ?
C9 C8 C7 120.0 . . ?
C9 C8 C10 115.1(7) . . ?
C7 C8 C10 124.8(7) . . ?
N2 C9 C8 122.9(6) . . ?
N2 C9 C4 116.7(6) . . ?
C8 C9 C4 120.0 . . ?
C11 C10 C8 121.0(10) . . ?
C10 C11 C12 121.1(11) . . ?
N2 C12 C11 117.9(10) . . ?
N2 C12 C13 110.1(11) . . ?
C11 C12 C13 131.7(11) . . ?
C1' N1' C4' 117.5(6) . . ?
C1' N1' Ru1 133.7(5) . . ?
C4' N1' Ru1 108.9(4) . . ?
C9' N2' C12' 122.4(6) . . ?
C9' N2' Ru1 119.2(4) . . ?
C12' N2' Ru1 118.4(5) . . ?
N1' C1' C2' 120.9(7) . . ?
C3' C2' C1' 121.0(7) . . ?
C2' C3' C5' 119.3(6) . . ?
N1' C4' C5' 124.3(5) . . ?
N1' C4' C9' 117.4(5) . . ?
C5' C4' C9' 118.3(5) . . ?
C4' C5' C6' 118.7(6) . . ?
C4' C5' C3' 117.0(6) . . ?
C6' C5' C3' 124.3(6) . . ?
C7' C6' C5' 122.2(6) . . ?
C6' C7' C8' 119.7(6) . . ?
C9' C8' C7' 117.8(6) . . ?
C9' C8' C10' 116.3(6) . . ?
C7' C8' C10' 125.9(6) . . ?
N2' C9' C8' 121.6(6) . . ?
N2' C9' C4' 115.3(5) . . ?
C8' C9' C4' 123.1(6) . . ?
C11' C10' C8' 120.8(6) . . ?
C10' C11' C12' 120.6(7) . . ?
N2' C12' C11' 118.3(6) . . ?
N2' C12' C13 112.0(6) . . ?
C11' C12' C13 129.5(7) . . ?
C13 N3 C17 121.6(5) . . ?
C13 N3 Ru1 119.0(4) . . ?
C17 N3 Ru1 119.4(3) . . ?
C24 N4 C21 117.9(4) . . ?
C24 N4 Ru1 133.1(4) . . ?
C21 N4 Ru1 109.0(3) . . ?
N3 C13 C14 118.9(6) . . ?
N3 C13 C12 113.9(8) . . ?
C14 C13 C12 126.3(8) . . ?
N3 C13 C12' 110.6(5) . . ?
C14 C13 C12' 130.5(6) . . ?
C15 C14 C13 118.0(6) . . ?
C14 C15 C16 123.2(6) . . ?
C15 C16 C17 115.9(5) . . ?
C15 C16 C18 127.7(6) . . ?
C17 C16 C18 116.3(6) . . ?
N3 C17 C16 122.3(5) . . ?
N3 C17 C21 114.2(5) . . ?
C16 C17 C21 123.4(5) . . ?
C19 C18 C16 121.9(6) . . ?
C18 C19 C20 122.3(6) . . ?
C22 C20 C21 117.3(6) . . ?
C22 C20 C19 125.9(5) . . ?
C21 C20 C19 116.8(6) . . ?
N4 C21 C20 122.9(5) . . ?
N4 C21 C17 117.9(4) . . ?
C20 C21 C17 119.2(5) . . ?
C23 C22 C20 119.9(5) . . ?
C22 C23 C24 120.5(6) . . ?
N4 C24 C23 121.4(5) . . ?
C29' N5 C25' 123(2) . . ?
C25 N5 C29 114.4(11) . . ?
C29' N5 Ru1 118.6(15) . . ?
C25' N5 Ru1 117.6(12) . . ?
C25 N5 Ru1 117.8(7) . . ?
C29 N5 Ru1 127.1(8) . . ?
N5 C25 C26 122.7(11) . . ?
C27 C26 C25 119.9(10) . . ?
C28 C27 C26 118.1(11) . . ?
C28 C27 C30 121.4(11) . . ?
C26 C27 C30 120.3(10) . . ?
C27 C28 C29 120.2(14) . . ?
C28 C29 N5 124.6(17) . . ?
N5 C25' C26' 121(2) . . ?
C25' C26' C27' 117.7(18) . . ?
C28' C27' C26' 119.9(19) . . ?
C28' C27' C30' 118.5(19) . . ?
C26' C27' C30' 121.5(17) . . ?
C27' C28' C29' 118(3) . . ?
N5 C29' C28' 120(3) . . ?
O1B S1B O3B 118.1(4) . . ?
O1B S1B O2B 115.7(3) . . ?
O3B S1B O2B 113.2(4) . . ?
O1B S1B C1B 101.9(4) . . ?
O3B S1B C1B 102.7(4) . . ?
O2B S1B C1B 102.0(5) . . ?
F1B C1B F2B 110.5(7) . . ?
F1B C1B F3B 109.3(7) . . ?
F2B C1B F3B 107.7(7) . . ?
F1B C1B S1B 111.3(6) . . ?
F2B C1B S1B 108.7(6) . . ?
F3B C1B S1B 109.2(6) . . ?
O3B' S1B' O2B' 113.9(11) . . ?
O3B' S1B' O1B' 70.1(18) . . ?
O2B' S1B' O1B' 113.3(10) . . ?
O3B' S1B' C1B' 77.1(16) . . ?
O2B' S1B' C1B' 141.4(17) . . ?
O1B' S1B' C1B' 105.3(15) . . ?
S1B' O1B' O3B' 54.5(10) . . ?
S1B' O3B' O1B' 55.4(10) . . ?
F3B' C1B' F2B' 109.8(11) . . ?
F3B' C1B' F1B' 109.5(11) . . ?
F2B' C1B' F1B' 107.8(11) . . ?
F3B' C1B' S1B' 119(2) . . ?
F2B' C1B' S1B' 110(2) . . ?
F1B' C1B' S1B' 99.9(19) . . ?
O2A S1A O3A 118.4(9) . . ?
O2A S1A O1A 116.0(8) . . ?
O3A S1A O1A 125.2(12) . . ?
O2A S1A C1A 67.4(10) . . ?
O3A S1A C1A 99.5(13) . . ?
O1A S1A C1A 106.2(12) . . ?
S1A O2A C1A 66.8(7) . . ?
F1A C1A F2A 110.1(10) . . ?
F1A C1A F3A 110.6(10) . . ?
F2A C1A F3A 109.6(10) . . ?
F1A C1A S1A 110.2(12) . . ?
F2A C1A S1A 111.7(12) . . ?
F3A C1A S1A 104.5(14) . . ?
F1A C1A O2A 79.7(10) . . ?
F2A C1A O2A 92.6(11) . . ?
F3A C1A O2A 149.1(14) . . ?
S1A C1A O2A 45.8(4) . . ?
O3A' S1A' O2A' 109.4(6) . . ?
O3A' S1A' O1A' 111.4(6) . . ?
O2A' S1A' O1A' 109.0(6) . . ?
O3A' S1A' C1A' 99.5(7) . . ?
O2A' S1A' C1A' 127.5(7) . . ?
O1A' S1A' C1A' 99.4(6) . . ?
F3A' C1A' F1A' 106.2(8) . . ?
F3A' C1A' F2A' 108.8(8) . . ?
F1A' C1A' F2A' 106.6(8) . . ?
F3A' C1A' S1A' 112.1(7) . . ?
F1A' C1A' S1A' 112.5(7) . . ?
F2A' C1A' S1A' 110.4(8) . . ?
C1S O1S C3S 126(4) . . ?
O1S C1S C2S 119.0(18) . . ?
O1S C3S C4S 117.6(17) . . ?
C1S' O1S' C3S' 85(3) . . ?
O1S' C1S' C2S' 120.8(18) . . ?
O1S' C1S' C3S' 47.7(16) . . ?
C2S' C1S' C3S' 168(3) . . ?
O1S' C3S' C4S' 119.7(18) . . ?
O1S' C3S' C1S' 47.6(16) . . ?
C4S' C3S' C1S' 153(5) . . ?

loop_
_geom_bond_atom_site_label_1
_geom_bond_atom_site_label_2
_geom_bond_distance
_geom_bond_site_symmetry_2
_geom_bond_publ_flag
Ru1 N2' 1.927(7) . ?
Ru1 N3 1.936(4) . ?
Ru1 N2 1.980(15) . ?
Ru1 N5 2.061(4) . ?
Ru1 O1 2.104(4) . ?
Ru1 N4 2.168(4) . ?
Ru1 N1' 2.173(7) . ?
Ru1 N1 2.179(15) . ?
N1 C1 1.346(10) . ?
N1 C4 1.382(9) . ?
N2 C9 1.350(9) . ?
N2 C12 1.355(10) . ?
C1 C2 1.433(11) . ?
C2 C3 1.344(12) . ?
C3 C5 1.429(10) . ?
C4 C5 1.3900 . ?
C4 C9 1.3900 . ?
C5 C6 1.3900 . ?
C6 C7 1.3900 . ?
C7 C8 1.3900 . ?
C8 C9 1.3900 . ?
C8 C10 1.452(10) . ?
C10 C11 1.341(11) . ?
C11 C12 1.420(10) . ?
C12 C13 1.423(17) . ?
N1' C1' 1.347(8) . ?
N1' C4' 1.375(7) . ?
N2' C9' 1.352(7) . ?
N2' C12' 1.354(8) . ?
C1' C2' 1.430(9) . ?
C2' C3' 1.347(10) . ?
C3' C5' 1.422(9) . ?
C4' C5' 1.392(7) . ?
C4' C9' 1.407(7) . ?
C5' C6' 1.421(7) . ?
C6' C7' 1.375(8) . ?
C7' C8' 1.408(7) . ?
C8' C9' 1.397(7) . ?
C8' C10' 1.444(9) . ?
C10' C11' 1.346(10) . ?
C11' C12' 1.420(8) . ?
C12' C13 1.493(10) . ?
N3 C13 1.352(7) . ?
N3 C17 1.357(7) . ?
N4 C24 1.322(7) . ?
N4 C21 1.374(7) . ?
C13 C14 1.420(8) . ?
C14 C15 1.384(10) . ?
C15 C16 1.384(10) . ?
C16 C17 1.391(8) . ?
C16 C18 1.422(9) . ?
C17 C21 1.428(8) . ?
C18 C19 1.351(10) . ?
C19 C20 1.454(9) . ?
C20 C22 1.396(9) . ?
C20 C21 1.403(7) . ?
C22 C23 1.335(9) . ?
C23 C24 1.422(7) . ?
N5 C29' 1.23(4) . ?
N5 C25' 1.34(3) . ?
N5 C25 1.350(14) . ?
N5 C29 1.373(19) . ?
C25 C26 1.402(17) . ?
C26 C27 1.368(14) . ?
C27 C28 1.347(17) . ?
C27 C30 1.524(16) . ?
C28 C29 1.355(19) . ?
C25' C26' 1.36(3) . ?
C26' C27' 1.38(3) . ?
C27' C28' 1.35(3) . ?
C27' C30' 1.57(3) . ?
C28' C29' 1.44(4) . ?
S1B O1B 1.399(4) . ?
S1B O3B 1.421(5) . ?
S1B O2B 1.460(5) . ?
S1B C1B 1.792(7) . ?
C1B F1B 1.311(8) . ?
C1B F2B 1.319(8) . ?
C1B F3B 1.330(8) . ?
S1B' O3B' 1.440(10) . ?
S1B' O2B' 1.450(10) . ?
S1B' O1B' 1.455(10) . ?
S1B' C1B' 1.828(10) . ?
O1B' O3B' 1.66(4) . ?
C1B' F3B' 1.311(10) . ?
C1B' F2B' 1.319(10) . ?
C1B' F1B' 1.326(10) . ?
S1A O2A 1.413(9) . ?
S1A O3A 1.420(9) . ?
S1A O1A 1.433(9) . ?
S1A C1A 1.812(10) . ?
O2A C1A 1.82(2) . ?
C1A F1A 1.304(9) . ?
C1A F2A 1.310(9) . ?
C1A F3A 1.323(10) . ?
S1A' O3A' 1.450(6) . ?
S1A' O2A' 1.459(7) . ?
S1A' O1A' 1.479(7) . ?
S1A' C1A' 1.837(9) . ?
C1A' F3A' 1.325(8) . ?
C1A' F1A' 1.333(8) . ?
C1A' F2A' 1.354(9) . ?
O1S C1S 1.432(10) . ?
O1S C3S 1.438(10) . ?
C1S C2S 1.539(10) . ?
C3S C4S 1.541(10) . ?
O1S' C1S' 1.424(10) . ?
O1S' C3S' 1.427(10) . ?
C1S' C2S' 1.541(10) . ?
C1S' C3S' 1.92(6) . ?
C3S' C4S' 1.539(10) . ?
O1W O1W 1.79(6) 2_656 ?
O1W" O1W" 1.28(10) 2_656 ?

loop_
_geom_torsion_atom_site_label_1
_geom_torsion_atom_site_label_2
_geom_torsion_atom_site_label_3
_geom_torsion_atom_site_label_4
_geom_torsion
_geom_torsion_site_symmetry_1
_geom_torsion_site_symmetry_2
_geom_torsion_site_symmetry_3
_geom_torsion_site_symmetry_4
_geom_torsion_publ_flag
C4 N1 C1 C2 5(3) . . . . ?
Ru1 N1 C1 C2 175.7(17) . . . . ?
N1 C1 C2 C3 -2(3) . . . . ?
C1 C2 C3 C5 0(3) . . . . ?
C1 N1 C4 C5 -7(3) . . . . ?
Ru1 N1 C4 C5 -178.9(9) . . . . ?
C1 N1 C4 C9 176.8(17) . . . . ?
Ru1 N1 C4 C9 4.5(17) . . . . ?
N1 C4 C5 C6 -176.5(17) . . . . ?
C9 C4 C5 C6 0.0 . . . . ?
N1 C4 C5 C3 4.3(19) . . . . ?
C9 C4 C5 C3 -179.2(15) . . . . ?
C2 C3 C5 C4 -1(2) . . . . ?
C2 C3 C5 C6 180.0(16) . . . . ?
C4 C5 C6 C7 0.0 . . . . ?
C3 C5 C6 C7 179.2(17) . . . . ?
C5 C6 C7 C8 0.0 . . . . ?
C6 C7 C8 C9 0.0 . . . . ?
C6 C7 C8 C10 176.6(18) . . . . ?
C12 N2 C9 C8 8(3) . . . . ?
Ru1 N2 C9 C8 175.9(9) . . . . ?
C12 N2 C9 C4 -179.5(18) . . . . ?
Ru1 N2 C9 C4 -11(2) . . . . ?
C7 C8 C9 N2 172.5(19) . . . . ?
C10 C8 C9 N2 -4.4(19) . . . . ?
C7 C8 C9 C4 0.0 . . . . ?
C10 C8 C9 C4 -176.9(16) . . . . ?
N1 C4 C9 N2 3.7(18) . . . . ?
C5 C4 C9 N2 -173.0(18) . . . . ?
N1 C4 C9 C8 176.7(16) . . . . ?
C5 C4 C9 C8 0.0 . . . . ?
C9 C8 C10 C11 -1(3) . . . . ?
C7 C8 C10 C11 -177.7(17) . . . . ?
C8 C10 C11 C12 3(3) . . . . ?
C9 N2 C12 C11 -5(3) . . . . ?
Ru1 N2 C12 C11 -173.3(17) . . . . ?
C9 N2 C12 C13 169.3(19) . . . . ?
Ru1 N2 C12 C13 1(3) . . . . ?
C10 C11 C12 N2 0(3) . . . . ?
C10 C11 C12 C13 -173(2) . . . . ?
C4' N1' C1' C2' 0.5(13) . . . . ?
Ru1 N1' C1' C2' -177.2(7) . . . . ?
N1' C1' C2' C3' 0.7(14) . . . . ?
C1' C2' C3' C5' -1.7(13) . . . . ?
C1' N1' C4' C5' -0.6(12) . . . . ?
Ru1 N1' C4' C5' 177.5(7) . . . . ?
C1' N1' C4' C9' 179.3(8) . . . . ?
Ru1 N1' C4' C9' -2.5(9) . . . . ?
N1' C4' C5' C6' 177.9(8) . . . . ?
C9' C4' C5' C6' -2.1(12) . . . . ?
N1' C4' C5' C3' -0.3(12) . . . . ?
C9' C4' C5' C3' 179.7(8) . . . . ?
C2' C3' C5' C4' 1.5(12) . . . . ?
C2' C3' C5' C6' -176.6(8) . . . . ?
C4' C5' C6' C7' 0.0(13) . . . . ?
C3' C5' C6' C7' 178.1(8) . . . . ?
C5' C6' C7' C8' 2.5(13) . . . . ?
C6' C7' C8' C9' -2.9(13) . . . . ?
C6' C7' C8' C10' 179.3(8) . . . . ?
C12' N2' C9' C8' -0.2(13) . . . . ?
Ru1 N2' C9' C8' -178.7(7) . . . . ?
C12' N2' C9' C4' -178.7(8) . . . . ?
Ru1 N2' C9' C4' 2.8(10) . . . . ?
C7' C8' C9' N2' -177.5(9) . . . . ?
C10' C8' C9' N2' 0.5(12) . . . . ?
C7' C8' C9' C4' 0.8(12) . . . . ?
C10' C8' C9' C4' 178.9(8) . . . . ?
N1' C4' C9' N2' 0.1(11) . . . . ?
C5' C4' C9' N2' -179.9(8) . . . . ?
N1' C4' C9' C8' -178.3(8) . . . . ?
C5' C4' C9' C8' 1.7(12) . . . . ?
C9' C8' C10' C11' -0.7(13) . . . . ?
C7' C8' C10' C11' 177.2(9) . . . . ?
C8' C10' C11' C12' 0.5(14) . . . . ?
C9' N2' C12' C11' 0.0(13) . . . . ?
Ru1 N2' C12' C11' 178.5(7) . . . . ?
C9' N2' C12' C13 -175.7(8) . . . . ?
Ru1 N2' C12' C13 2.7(10) . . . . ?
C10' C11' C12' N2' -0.2(14) . . . . ?
C10' C11' C12' C13 174.7(9) . . . . ?
C17 N3 C13 C14 0.0(9) . . . . ?
Ru1 N3 C13 C14 -177.7(5) . . . . ?
C17 N3 C13 C12 170.0(13) . . . . ?
Ru1 N3 C13 C12 -7.8(14) . . . . ?
C17 N3 C13 C12' -178.1(6) . . . . ?
Ru1 N3 C13 C12' 4.1(8) . . . . ?
N2 C12 C13 N3 4(2) . . . . ?
C11 C12 C13 N3 178(2) . . . . ?
N2 C12 C13 C14 172.9(13) . . . . ?
C11 C12 C13 C14 -13(3) . . . . ?
N2' C12' C13 N3 -4.2(10) . . . . ?
C11' C12' C13 N3 -179.4(9) . . . . ?
N2' C12' C13 C14 177.9(7) . . . . ?
C11' C12' C13 C14 2.7(15) . . . . ?
N3 C13 C14 C15 1.0(10) . . . . ?
C12 C13 C14 C15 -167.6(15) . . . . ?
C12' C13 C14 C15 178.7(8) . . . . ?
C13 C14 C15 C16 -1.5(11) . . . . ?
C14 C15 C16 C17 0.8(11) . . . . ?
C14 C15 C16 C18 179.7(7) . . . . ?
C13 N3 C17 C16 -0.7(8) . . . . ?
Ru1 N3 C17 C16 177.1(4) . . . . ?
C13 N3 C17 C21 179.4(5) . . . . ?
Ru1 N3 C17 C21 -2.9(6) . . . . ?
C15 C16 C17 N3 0.3(9) . . . . ?
C18 C16 C17 N3 -178.8(6) . . . . ?
C15 C16 C17 C21 -179.8(6) . . . . ?
C18 C16 C17 C21 1.2(9) . . . . ?
C15 C16 C18 C19 179.9(7) . . . . ?
C17 C16 C18 C19 -1.2(10) . . . . ?
C16 C18 C19 C20 0.0(11) . . . . ?
C18 C19 C20 C22 -179.2(7) . . . . ?
C18 C19 C20 C21 1.2(9) . . . . ?
C24 N4 C21 C20 0.5(8) . . . . ?
Ru1 N4 C21 C20 -177.6(4) . . . . ?
C24 N4 C21 C17 -179.8(5) . . . . ?
Ru1 N4 C21 C17 2.1(6) . . . . ?
C22 C20 C21 N4 -1.1(8) . . . . ?
C19 C20 C21 N4 178.6(5) . . . . ?
C22 C20 C21 C17 179.2(5) . . . . ?
C19 C20 C21 C17 -1.1(8) . . . . ?
N3 C17 C21 N4 0.2(7) . . . . ?
C16 C17 C21 N4 -179.8(5) . . . . ?
N3 C17 C21 C20 179.9(5) . . . . ?
C16 C17 C21 C20 0.0(9) . . . . ?
C21 C20 C22 C23 -0.7(9) . . . . ?
C19 C20 C22 C23 179.6(6) . . . . ?
C20 C22 C23 C24 3.0(10) . . . . ?
C21 N4 C24 C23 1.9(8) . . . . ?
Ru1 N4 C24 C23 179.4(4) . . . . ?
C22 C23 C24 N4 -3.7(9) . . . . ?
C29 N5 C25 C26 0.1(16) . . . . ?
Ru1 N5 C25 C26 -171.4(8) . . . . ?
N5 C25 C26 C27 0.0(16) . . . . ?
C25 C26 C27 C28 0.3(17) . . . . ?
C25 C26 C27 C30 176.0(11) . . . . ?
C26 C27 C28 C29 -1(2) . . . . ?
C30 C27 C28 C29 -176.4(15) . . . . ?
C27 C28 C29 N5 1(3) . . . . ?
C25 N5 C29 C28 -1(2) . . . . ?
Ru1 N5 C29 C28 170.1(13) . . . . ?
C29' N5 C25' C26' 6(3) . . . . ?
Ru1 N5 C25' C26' 174.2(15) . . . . ?
N5 C25' C26' C27' -3(3) . . . . ?
C25' C26' C27' C28' -1(3) . . . . ?
C25' C26' C27' C30' -176.1(19) . . . . ?
C26' C27' C28' C29' 1(3) . . . . ?
C30' C27' C28' C29' 176(2) . . . . ?
C25' N5 C29' C28' -6(4) . . . . ?
Ru1 N5 C29' C28' -174(2) . . . . ?
C27' C28' C29' N5 2(4) . . . . ?
O1B S1B C1B F1B 54.4(7) . . . . ?
O3B S1B C1B F1B -68.3(7) . . . . ?
O2B S1B C1B F1B 174.2(6) . . . . ?
O1B S1B C1B F2B 176.4(6) . . . . ?
O3B S1B C1B F2B 53.6(7) . . . . ?
O2B S1B C1B F2B -63.8(7) . . . . ?
O1B S1B C1B F3B -66.4(7) . . . . ?
O3B S1B C1B F3B 170.9(6) . . . . ?
O2B S1B C1B F3B 53.5(7) . . . . ?
O2B' S1B' O1B' O3B' 108.3(13) . . . . ?
C1B' S1B' O1B' O3B' -69.8(17) . . . . ?
O2B' S1B' O3B' O1B' -107.4(12) . . . . ?
C1B' S1B' O3B' O1B' 111.8(16) . . . . ?
O3B' S1B' C1B' F3B' 120(2) . . . . ?
O2B' S1B' C1B' F3B' 7(3) . . . . ?
O1B' S1B' C1B' F3B' -175(2) . . . . ?
O3B' S1B' C1B' F2B' -8(2) . . . . ?
O2B' S1B' C1B' F2B' -121(3) . . . . ?
O1B' S1B' C1B' F2B' 57(2) . . . . ?
O3B' S1B' C1B' F1B' -121.3(19) . . . . ?
O2B' S1B' C1B' F1B' 126(3) . . . . ?
O1B' S1B' C1B' F1B' -56(2) . . . . ?
O3A S1A O2A C1A 88.7(17) . . . . ?
O1A S1A O2A C1A -97.7(15) . . . . ?
O2A S1A C1A F1A -51.4(11) . . . . ?
O3A S1A C1A F1A -168.3(13) . . . . ?
O1A S1A C1A F1A 60.6(14) . . . . ?
O2A S1A C1A F2A 71.4(11) . . . . ?
O3A S1A C1A F2A -45.5(15) . . . . ?
O1A S1A C1A F2A -176.7(12) . . . . ?
O2A S1A C1A F3A -170.2(12) . . . . ?
O3A S1A C1A F3A 72.9(13) . . . . ?
O1A S1A C1A F3A -58.2(13) . . . . ?
O3A S1A C1A O2A -116.9(10) . . . . ?
O1A S1A C1A O2A 112.0(9) . . . . ?
S1A O2A C1A F1A 131.8(11) . . . . ?
S1A O2A C1A F2A -118.2(11) . . . . ?
S1A O2A C1A F3A 19(2) . . . . ?
O3A' S1A' C1A' F3A' 55.5(9) . . . . ?
O2A' S1A' C1A' F3A' 179.0(8) . . . . ?
O1A' S1A' C1A' F3A' -58.2(8) . . . . ?
O3A' S1A' C1A' F1A' 175.2(8) . . . . ?
O2A' S1A' C1A' F1A' -61.4(10) . . . . ?
O1A' S1A' C1A' F1A' 61.5(8) . . . . ?
O3A' S1A' C1A' F2A' -65.9(8) . . . . ?
O2A' S1A' C1A' F2A' 57.6(10) . . . . ?
O1A' S1A' C1A' F2A' -179.6(7) . . . . ?
C3S O1S C1S C2S 167(5) . . . . ?
C1S O1S C3S C4S -169(7) . . . . ?
C3S' O1S' C1S' C2S' 177(7) . . . . ?
C1S' O1S' C3S' C4S' 151(6) . . . . ?
